data_7027292
loop_
_publ_author_name
'Paul, Rowena L.'
'Amoroso, Angelo J.'
'Jones, Peter L.'
'Couchman, Samantha M.'
'Reeves, Zoe R.'
'Rees, Leigh H.'
'Jeffery, John C.'
'McCleverty, Jon A.'
'Ward, Michael D.'

_publ_section_title
;
 Effects of metal co-ordination geometry on self-assembly: a monomeric
 complex with trigonal prismatic metal co-ordination vs. tetrameric
 complexes with octahedral metal co-ordination
;
_journal_issue 10
_journal_name_full 'Journal of the Chemical Society, Dalton Transactions'
_journal_page_first 1563
_journal_paper_doi 10.1039/a900805e
_journal_year 1999
_chemical_formula_sum 'C108 H98 B4 F24 Mn4 N40 O P4'
_chemical_formula_weight 2815.14
_chemical_name_systematic
; 
 ? 
;
_space_group_IT_number 14
_symmetry_cell_setting monoclinic
_symmetry_space_group_name_Hall '-P 2yn'
_symmetry_space_group_name_H-M 'P 1 21/n 1'
_atom_sites_solution_hydrogens geom
_atom_sites_solution_primary direct
_atom_sites_solution_secondary difmap
_audit_creation_method SHELXL
_cell_angle_alpha 90.00
_cell_angle_beta 103.83(3)
_cell_angle_gamma 90.00
_cell_formula_units_Z 4
_cell_length_a 21.778(8)
_cell_length_b 20.352(6)
_cell_length_c 28.898(9)
_cell_measurement_temperature 293(2)
_cell_volume 12437(7)
_computing_structure_refinement 'SHELXL-93 (Sheldrick, 1993)'
_computing_structure_solution 'SHELXS-86 (Sheldrick, 1990)'
_diffrn_ambient_temperature 293(2)
_diffrn_measurement_device 'Siemens SMART Area Detector'
_diffrn_measurement_method '\w rotation with narrow frames (0.3 degrees)'
_diffrn_radiation_monochromator graphite
_diffrn_radiation_source 'fine-focus sealed tube'
_diffrn_radiation_type MoK\a
_diffrn_radiation_wavelength 0.71073
_diffrn_reflns_av_R_equivalents 0.0565
_diffrn_reflns_av_sigmaI/netI 0.0490
_diffrn_reflns_limit_h_max 24
_diffrn_reflns_limit_h_min -24
_diffrn_reflns_limit_k_max 22
_diffrn_reflns_limit_k_min -21
_diffrn_reflns_limit_l_max 13
_diffrn_reflns_limit_l_min -32
_diffrn_reflns_number 42954
_diffrn_reflns_theta_max 23.26
_diffrn_reflns_theta_min 1.45
_exptl_absorpt_coefficient_mu 0.550
_exptl_absorpt_correction_T_max 0.73
_exptl_absorpt_correction_T_min 0.65
_exptl_absorpt_correction_type 'Empirical, pseudo-azimuthal scan (XEMP)'
_exptl_crystal_colour yellow
_exptl_crystal_density_diffrn 1.503
_exptl_crystal_description block
_exptl_crystal_F_000 5720
_exptl_crystal_size_max 0.75
_exptl_crystal_size_mid 0.75
_exptl_crystal_size_min 0.60
_refine_diff_density_max 0.652
_refine_diff_density_min -0.522
_refine_diff_density_rms 0.073
_refine_ls_extinction_method none
_refine_ls_goodness_of_fit_all 1.092
_refine_ls_goodness_of_fit_obs 1.135
_refine_ls_matrix_type fullcycle
_refine_ls_number_parameters 1673
_refine_ls_number_reflns 17194
_refine_ls_number_restraints 46
_refine_ls_restrained_S_all 1.097
_refine_ls_restrained_S_obs 1.140
_refine_ls_R_factor_all 0.0857
_refine_ls_R_factor_obs 0.0643
_refine_ls_shift/esd_max 3.631
_refine_ls_shift/esd_mean 0.155
_refine_ls_structure_factor_coef Fsqd
_refine_ls_weighting_details 'w=1/[\s^2^(Fo^2^)+(0.0650P)^2^+22.4812P] where P=(Fo^2^+2Fc^2^)/3'
_refine_ls_weighting_scheme calc
_refine_ls_wR_factor_all 0.1690
_refine_ls_wR_factor_obs 0.1529
_reflns_number_observed 13399
_reflns_number_total 17194
_reflns_observed_criterion >2sigma(I)
_cod_data_source_file 900805esup1.cif
_cod_data_source_block bri6m
_cod_depositor_comments
;
The following automatic conversions were performed:

'_symmetry_cell_setting' value 'Monoclinic' changed to 'monoclinic'
according to /home/saulius/struct/CIF-dictionaries/cif_core.dic
dictionary named 'cif_core.dic' version 2.4.2 from 2011-04-26.

Automatic conversion script
Id: cif_fix_values 1891 2012-01-12 08:04:46Z andrius 

The following automatic conversions were performed:

'_refine_ls_weighting_scheme' value 'calc
w=1/[\s^2^(Fo^2^)+(0.0650P)^2^+22.4812P] where P=(Fo^2^+2Fc^2^)/3'
was changed to 'calc'. New tag '_refine_ls_weighting_details' was
created. The value of the new tag was set to
'w=1/[\s^2^(Fo^2^)+(0.0650P)^2^+22.4812P] where P=(Fo^2^+2Fc^2^)/3'.

Automatic conversion script
Id: cif_fix_values 3143 2015-03-26 13:38:13Z robertas 
;
_cod_original_cell_volume 12437.0(70)
_cod_original_sg_symbol_H-M P2(1)/n
_cod_database_code 7027292

loop_
_symmetry_equiv_pos_as_xyz
'x, y, z'
'-x+1/2, y+1/2, -z+1/2'
'-x, -y, -z'
'x-1/2, -y-1/2, z-1/2'

loop_
_atom_site_aniso_label
_atom_site_aniso_U_11
_atom_site_aniso_U_22
_atom_site_aniso_U_33
_atom_site_aniso_U_23
_atom_site_aniso_U_13
_atom_site_aniso_U_12
Mn1 0.0531(4) 0.0331(4) 0.0484(4) -0.0011(3) 0.0143(3) -0.0005(3)
Mn2 0.0449(4) 0.0368(4) 0.0451(4) 0.0013(3) 0.0118(3) -0.0007(3)
Mn3 0.0494(4) 0.0385(4) 0.0503(4) -0.0027(3) 0.0118(3) -0.0014(3)
Mn4 0.0474(4) 0.0386(4) 0.0483(4) -0.0023(3) 0.0069(3) -0.0005(3)
B1 0.052(3) 0.037(3) 0.039(3) -0.004(2) 0.014(3) -0.003(2)
N111 0.050(2) 0.032(2) 0.045(2) 0.000(2) 0.013(2) 0.001(2)
N112 0.052(2) 0.033(2) 0.044(2) -0.004(2) 0.015(2) -0.003(2)
C113 0.058(3) 0.036(3) 0.054(3) -0.010(2) 0.010(3) -0.003(2)
C114 0.061(3) 0.041(3) 0.052(3) -0.007(2) 0.005(3) -0.006(2)
C115 0.051(3) 0.046(3) 0.037(3) 0.001(2) 0.006(2) 0.001(2)
C116 0.063(3) 0.045(3) 0.047(3) 0.004(2) 0.014(3) 0.001(2)
C117 0.059(3) 0.065(4) 0.068(4) 0.005(3) -0.003(3) -0.004(3)
C118 0.074(4) 0.074(4) 0.088(5) 0.016(4) -0.015(4) 0.010(4)
C119 0.083(4) 0.063(4) 0.083(4) 0.018(3) 0.003(4) 0.013(3)
C120 0.072(4) 0.047(3) 0.067(4) 0.004(3) 0.008(3) 0.004(3)
N121 0.060(3) 0.042(2) 0.056(3) 0.001(2) 0.009(2) 0.005(2)
N131 0.050(2) 0.032(2) 0.043(2) 0.002(2) 0.012(2) -0.001(2)
N132 0.049(2) 0.031(2) 0.045(2) -0.001(2) 0.014(2) 0.001(2)
C133 0.060(3) 0.044(3) 0.056(3) -0.005(2) 0.022(3) 0.008(2)
C134 0.069(3) 0.034(3) 0.064(3) -0.007(2) 0.021(3) 0.004(2)
C135 0.053(3) 0.032(3) 0.052(3) 0.003(2) 0.005(2) 0.001(2)
C136 0.058(3) 0.038(3) 0.061(3) 0.005(2) 0.011(3) -0.005(2)
C137 0.108(5) 0.037(3) 0.105(5) 0.014(3) 0.051(4) 0.002(3)
C138 0.144(7) 0.041(4) 0.153(7) 0.026(4) 0.075(6) -0.001(4)
C139 0.121(6) 0.060(4) 0.134(6) 0.025(4) 0.071(5) -0.002(4)
C140 0.085(4) 0.050(3) 0.085(4) 0.018(3) 0.040(4) -0.005(3)
N141 0.061(3) 0.041(2) 0.057(3) 0.008(2) 0.017(2) -0.002(2)
N151 0.049(2) 0.037(2) 0.051(2) 0.000(2) 0.015(2) 0.000(2)
N152 0.051(2) 0.037(2) 0.048(2) -0.004(2) 0.015(2) 0.000(2)
C153 0.065(3) 0.043(3) 0.047(3) -0.003(2) 0.018(3) 0.002(2)
C154 0.069(3) 0.050(3) 0.046(3) 0.000(2) 0.025(3) 0.000(3)
C155 0.054(3) 0.039(3) 0.059(3) 0.000(2) 0.024(3) -0.003(2)
C156 0.057(3) 0.043(3) 0.070(4) -0.002(3) 0.026(3) -0.005(2)
C157 0.064(4) 0.102(5) 0.081(4) 0.006(4) 0.032(3) -0.002(4)
C158 0.068(5) 0.128(7) 0.111(6) 0.002(5) 0.046(4) -0.007(4)
C159 0.050(4) 0.112(6) 0.113(6) -0.011(5) 0.024(4) -0.016(4)
C160 0.058(4) 0.081(4) 0.084(4) -0.019(3) 0.016(3) -0.013(3)
N161 0.050(3) 0.054(3) 0.068(3) -0.011(2) 0.015(2) -0.008(2)
B2 0.051(3) 0.036(3) 0.044(3) 0.003(2) 0.013(3) 0.000(2)
N211 0.043(2) 0.041(2) 0.041(2) -0.001(2) 0.010(2) 0.000(2)
N212 0.046(2) 0.041(2) 0.039(2) 0.004(2) 0.010(2) 0.001(2)
C213 0.061(3) 0.054(3) 0.040(3) 0.001(2) 0.011(2) 0.001(3)
C214 0.061(3) 0.057(3) 0.046(3) 0.005(2) 0.020(3) 0.003(3)
C215 0.053(3) 0.036(3) 0.044(3) 0.003(2) 0.015(2) 0.004(2)
C216 0.053(3) 0.036(3) 0.050(3) 0.007(2) 0.020(2) 0.005(2)
C217 0.063(4) 0.058(3) 0.062(3) 0.007(3) 0.025(3) 0.003(3)
C218 0.064(4) 0.060(4) 0.083(4) 0.013(3) 0.033(3) 0.004(3)
C219 0.044(3) 0.068(4) 0.081(4) 0.013(3) 0.014(3) -0.001(3)
C220 0.051(3) 0.073(4) 0.068(4) 0.007(3) 0.012(3) -0.005(3)
N221 0.048(2) 0.045(2) 0.055(3) 0.003(2) 0.013(2) -0.002(2)
N231 0.047(2) 0.036(2) 0.051(2) -0.006(2) 0.013(2) 0.001(2)
N232 0.049(2) 0.036(2) 0.046(2) 0.001(2) 0.011(2) -0.001(2)
C233 0.064(3) 0.046(3) 0.064(3) 0.007(3) 0.023(3) -0.003(3)
C234 0.074(4) 0.035(3) 0.087(4) 0.006(3) 0.024(3) 0.001(3)
C235 0.052(3) 0.037(3) 0.057(3) -0.002(2) 0.010(3) 0.001(2)
C236 0.049(3) 0.039(3) 0.063(3) -0.004(2) 0.006(3) 0.001(2)
C237 0.074(4) 0.036(3) 0.100(5) -0.004(3) 0.020(3) 0.002(3)
C238 0.087(4) 0.041(3) 0.110(5) -0.015(3) 0.027(4) 0.012(3)
C239 0.089(4) 0.059(4) 0.091(5) -0.013(3) 0.030(4) 0.015(3)
C240 0.075(4) 0.053(3) 0.084(4) -0.006(3) 0.029(3) 0.007(3)
N241 0.059(3) 0.041(2) 0.061(3) -0.006(2) 0.013(2) 0.007(2)
N251 0.050(2) 0.038(2) 0.050(2) -0.004(2) 0.006(2) -0.003(2)
N252 0.053(2) 0.035(2) 0.047(2) 0.001(2) 0.010(2) 0.000(2)
C253 0.060(3) 0.045(3) 0.057(3) 0.008(3) 0.006(3) 0.005(3)
C254 0.059(3) 0.053(3) 0.057(3) 0.005(3) -0.004(3) 0.002(3)
C255 0.049(3) 0.043(3) 0.054(3) -0.001(2) 0.004(2) -0.003(2)
C256 0.054(3) 0.053(3) 0.051(3) -0.005(3) 0.005(3) -0.004(3)
C257 0.062(4) 0.065(4) 0.080(4) -0.009(3) -0.015(3) -0.001(3)
C258 0.082(4) 0.069(4) 0.096(5) -0.023(4) -0.025(4) -0.014(4)
C259 0.087(5) 0.055(4) 0.095(5) -0.007(3) -0.014(4) -0.012(3)
C260 0.081(4) 0.046(3) 0.084(4) -0.011(3) -0.011(3) -0.012(3)
N261 0.058(3) 0.048(3) 0.062(3) -0.004(2) -0.002(2) -0.008(2)
B3 0.049(3) 0.038(3) 0.051(3) -0.004(3) 0.015(3) -0.005(2)
N311 0.050(2) 0.038(2) 0.049(2) -0.004(2) 0.009(2) -0.002(2)
N312 0.051(2) 0.036(2) 0.052(2) -0.008(2) 0.011(2) -0.006(2)
C313 0.062(3) 0.044(3) 0.069(4) -0.014(3) 0.008(3) -0.008(3)
C314 0.060(3) 0.051(3) 0.066(3) -0.012(3) -0.002(3) -0.006(3)
C315 0.047(3) 0.055(3) 0.054(3) -0.008(3) 0.007(3) -0.004(2)
C316 0.050(3) 0.058(3) 0.057(3) -0.003(3) 0.002(3) 0.000(3)
C317 0.071(4) 0.077(4) 0.089(5) -0.010(4) -0.017(4) 0.006(3)
C318 0.104(6) 0.095(6) 0.101(6) 0.002(5) -0.041(5) 0.011(5)
C319 0.104(6) 0.071(5) 0.118(6) 0.012(4) -0.030(5) 0.020(4)
C320 0.086(5) 0.066(4) 0.084(4) 0.007(3) -0.013(4) 0.007(3)
N321 0.060(3) 0.049(3) 0.064(3) 0.003(2) 0.003(2) 0.002(2)
N331 0.048(2) 0.034(2) 0.046(2) -0.002(2) 0.009(2) -0.004(2)
N332 0.049(2) 0.035(2) 0.055(2) -0.005(2) 0.014(2) -0.004(2)
C333 0.063(3) 0.041(3) 0.064(3) -0.001(3) 0.021(3) -0.010(2)
C334 0.069(3) 0.033(3) 0.066(3) 0.001(2) 0.017(3) -0.007(2)
C335 0.049(3) 0.032(3) 0.052(3) -0.005(2) 0.002(2) -0.005(2)
C336 0.045(3) 0.042(3) 0.054(3) -0.007(2) 0.001(2) 0.002(2)
C337 0.082(4) 0.038(3) 0.067(4) 0.000(3) 0.011(3) 0.008(3)
C338 0.095(5) 0.040(3) 0.089(4) -0.008(3) 0.025(4) 0.019(3)
C339 0.093(5) 0.057(4) 0.089(5) -0.014(3) 0.031(4) 0.017(3)
C340 0.074(4) 0.052(3) 0.078(4) -0.007(3) 0.025(3) 0.006(3)
N341 0.057(3) 0.044(2) 0.057(3) -0.004(2) 0.016(2) 0.004(2)
N351 0.050(2) 0.034(2) 0.048(2) -0.002(2) 0.017(2) -0.004(2)
N352 0.046(2) 0.036(2) 0.057(3) -0.002(2) 0.016(2) -0.004(2)
C353 0.049(3) 0.059(3) 0.070(4) -0.006(3) 0.017(3) -0.009(3)
C354 0.054(3) 0.059(3) 0.078(4) -0.009(3) 0.032(3) -0.008(3)
C355 0.066(3) 0.035(3) 0.056(3) -0.001(2) 0.028(3) -0.003(2)
C356 0.069(4) 0.035(3) 0.056(3) 0.000(2) 0.026(3) -0.003(2)
C357 0.085(4) 0.054(3) 0.069(4) -0.002(3) 0.044(3) -0.007(3)
C358 0.111(5) 0.073(4) 0.062(4) -0.007(3) 0.050(4) -0.010(4)
C359 0.106(5) 0.087(5) 0.059(4) -0.010(3) 0.033(4) -0.013(4)
C360 0.082(4) 0.080(4) 0.054(3) -0.004(3) 0.025(3) -0.005(3)
N361 0.069(3) 0.048(2) 0.052(3) 0.000(2) 0.020(2) -0.004(2)
B4 0.041(3) 0.037(3) 0.043(3) -0.001(2) 0.010(2) 0.001(2)
N411 0.046(2) 0.041(2) 0.041(2) -0.002(2) 0.009(2) 0.002(2)
N412 0.040(2) 0.039(2) 0.045(2) -0.002(2) 0.006(2) 0.002(2)
C413 0.039(3) 0.048(3) 0.059(3) -0.002(2) 0.009(2) 0.005(2)
C414 0.047(3) 0.060(3) 0.057(3) -0.001(3) 0.020(3) 0.003(2)
C415 0.053(3) 0.042(3) 0.045(3) -0.003(2) 0.012(2) 0.001(2)
C416 0.061(3) 0.044(3) 0.056(3) -0.004(2) 0.023(3) 0.004(2)
C417 0.076(4) 0.094(5) 0.061(4) -0.003(3) 0.028(3) 0.006(3)
C418 0.102(6) 0.126(6) 0.057(4) -0.015(4) 0.029(4) 0.000(5)
C419 0.105(6) 0.109(6) 0.051(4) -0.010(4) 0.015(4) 0.006(4)
C420 0.076(4) 0.085(4) 0.053(3) -0.008(3) 0.012(3) -0.003(3)
N421 0.065(3) 0.053(3) 0.043(2) -0.006(2) 0.008(2) -0.002(2)
N431 0.048(2) 0.031(2) 0.042(2) -0.001(2) 0.011(2) 0.000(2)
N432 0.042(2) 0.036(2) 0.045(2) 0.000(2) 0.010(2) 0.002(2)
C433 0.045(3) 0.045(3) 0.051(3) -0.006(2) 0.015(2) 0.005(2)
C434 0.054(3) 0.035(3) 0.067(3) -0.003(2) 0.015(3) 0.005(2)
C435 0.052(3) 0.027(2) 0.057(3) -0.003(2) 0.008(2) 0.001(2)
C436 0.054(3) 0.037(3) 0.055(3) 0.003(2) 0.011(2) -0.001(2)
C437 0.088(4) 0.034(3) 0.087(4) 0.000(3) 0.035(4) 0.002(3)
C438 0.131(6) 0.034(3) 0.115(5) 0.011(3) 0.059(5) -0.007(4)
C439 0.132(6) 0.052(4) 0.116(6) 0.012(4) 0.074(5) -0.015(4)
C440 0.098(5) 0.050(3) 0.084(4) 0.004(3) 0.047(4) -0.004(3)
N441 0.065(3) 0.036(2) 0.062(3) 0.002(2) 0.023(2) -0.004(2)
N451 0.047(2) 0.033(2) 0.041(2) -0.001(2) 0.011(2) -0.001(2)
N452 0.045(2) 0.032(2) 0.043(2) 0.000(2) 0.008(2) 0.003(2)
C453 0.050(3) 0.041(3) 0.056(3) 0.004(2) 0.006(2) 0.004(2)
C454 0.046(3) 0.052(3) 0.050(3) 0.002(2) -0.003(2) 0.004(2)
C455 0.042(3) 0.047(3) 0.045(3) 0.000(2) 0.008(2) -0.002(2)
C456 0.044(3) 0.047(3) 0.051(3) -0.006(2) 0.007(2) -0.007(2)
C457 0.066(4) 0.060(4) 0.065(4) -0.007(3) 0.000(3) -0.005(3)
C458 0.082(4) 0.074(4) 0.077(4) -0.017(4) -0.012(4) -0.017(4)
C459 0.094(5) 0.050(4) 0.086(4) -0.016(3) -0.009(4) -0.012(3)
C460 0.067(4) 0.043(3) 0.076(4) -0.005(3) 0.001(3) -0.004(3)
N461 0.050(2) 0.040(2) 0.056(2) -0.003(2) 0.009(2) -0.004(2)
P1 0.1040(14) 0.0953(14) 0.0651(11) 0.0019(10) 0.0338(10) 0.0061(11)
F11 0.157(5) 0.340(10) 0.145(5) -0.008(5) 0.062(4) 0.099(6)
F12 0.324(9) 0.159(5) 0.136(5) 0.048(4) 0.091(6) -0.008(6)
F13 0.253(8) 0.324(10) 0.186(6) 0.001(6) 0.126(6) 0.139(8)
F14 0.199(7) 0.407(13) 0.148(6) -0.098(7) 0.021(5) -0.101(8)
F15 0.173(5) 0.221(7) 0.109(4) -0.030(4) 0.015(4) -0.032(5)
F16 0.503(15) 0.112(5) 0.185(6) 0.008(4) 0.168(8) -0.044(7)
P2 0.0836(11) 0.0554(9) 0.0751(10) -0.0113(8) 0.0173(9) 0.0037(8)
F21 0.177(4) 0.082(3) 0.080(2) -0.019(2) 0.035(3) -0.026(3)
F22 0.145(4) 0.075(3) 0.141(4) -0.025(2) 0.076(3) -0.027(2)
F23 0.184(5) 0.110(3) 0.073(2) -0.012(2) 0.013(3) 0.025(3)
F24 0.113(3) 0.064(2) 0.121(3) -0.008(2) -0.001(2) -0.020(2)
F25 0.091(3) 0.104(3) 0.147(4) -0.028(3) 0.006(3) 0.022(2)
F26 0.107(3) 0.088(3) 0.180(5) 0.002(3) 0.045(3) 0.029(2)
P3 0.0798(12) 0.0995(14) 0.0709(11) -0.0176(11) -0.0040(9) -0.0017(10)
F31 0.103(4) 0.224(7) 0.239(6) -0.141(6) 0.060(4) -0.032(4)
F32 0.103(3) 0.158(4) 0.136(4) -0.034(3) 0.023(3) 0.011(3)
F33 0.243(7) 0.131(4) 0.133(4) 0.020(4) 0.028(4) -0.030(4)
F34 0.167(5) 0.150(5) 0.191(6) 0.058(4) -0.001(4) 0.017(4)
F35 0.109(3) 0.196(5) 0.105(3) -0.052(3) -0.016(3) -0.018(3)
F36 0.113(3) 0.165(5) 0.112(3) -0.061(3) -0.013(3) -0.022(3)
P4 0.0884(12) 0.0537(10) 0.1145(15) -0.0014(10) 0.0308(12) -0.0119(9)
F41 0.201(6) 0.065(3) 0.360(10) -0.025(5) -0.011(7) 0.029(4)
F42 0.528(19) 0.373(16) 0.533(20) -0.248(14) 0.443(18) -0.284(15)
F43 0.365(10) 0.065(3) 0.228(7) 0.041(4) -0.095(7) -0.044(5)
F44 0.275(10) 0.359(13) 0.275(10) -0.060(9) 0.204(9) -0.045(9)
F45 0.170(6) 0.114(4) 0.306(9) -0.048(5) -0.077(6) 0.011(4)
F46 0.243(7) 0.124(5) 0.227(7) 0.025(5) -0.106(6) -0.060(5)
C1 0.358(22) 0.143(11) 0.227(15) 0.030(11) 0.112(15) -0.084(13)
C2 0.207(13) 0.123(9) 0.107(8) 0.029(7) 0.010(8) -0.015(9)
N1 0.290(16) 0.161(10) 0.171(10) -0.010(8) 0.039(10) -0.052(10)
C3 0.199(13) 0.135(10) 0.300(18) 0.077(11) -0.057(12) -0.043(9)
C4 0.133(8) 0.098(7) 0.197(11) 0.000(8) -0.049(7) -0.032(7)
N2 0.171(9) 0.133(8) 0.278(13) -0.004(9) -0.094(9) -0.032(7)
C5 0.075(7) 0.155(16) 0.371(32) 0.069(18) 0.013(13) -0.012(8)
C6 0.129(12) 0.211(21) 0.413(63) -0.055(32) 0.074(24) -0.013(12)
N3 0.633(85) 0.313(56) 0.468(60) -0.142(41) 0.356(56) -0.100(49)
C7 0.175(10) 0.164(10) 0.163(9) 0.053(8) 0.092(8) 0.039(8)
C8 0.126(7) 0.076(5) 0.114(6) 0.021(4) 0.056(5) 0.026(5)
N4 0.207(10) 0.144(8) 0.252(12) 0.027(7) 0.145(9) 0.041(7)
C9 0.255(23) 0.692(62) 0.205(18) -0.093(28) 0.015(17) -0.083(29)
C10 0.619(60) 0.345(34) 0.345(37) -0.065(27) 0.225(44) -0.236(44)
O 0.802(60) 1.111(82) 0.734(68) -0.318(57) 0.240(53) 0.358(59)
C11 0.909(83) 0.641(68) 0.443(45) 0.335(49) -0.024(52) -0.320(59)
C12 0.605(54) 0.296(32) 0.382(36) 0.007(28) 0.072(38) 0.112(37)

loop_
_atom_site_label
_atom_site_type_symbol
_atom_site_fract_x
_atom_site_fract_y
_atom_site_fract_z
_atom_site_U_iso_or_equiv
_atom_site_thermal_displace_type
_atom_site_occupancy
_atom_site_calc_flag
_atom_site_refinement_flags
Mn1 Mn 0.29411(3) 0.05651(3) 0.13379(2) 0.0445(2) Uani 1 d .
Mn2 Mn 0.39460(3) 0.27577(3) 0.02141(2) 0.0421(2) Uani 1 d .
Mn3 Mn 0.10630(3) 0.24937(3) 0.00132(3) 0.0461(2) Uani 1 d .
Mn4 Mn 0.24894(3) 0.03162(3) -0.08515(3) 0.0455(2) Uani 1 d .
B1 B 0.2697(3) 0.2353(3) 0.0895(2) 0.0422(12) Uani 1 d .
H1 H 0.2661(3) 0.2053(3) 0.0625(2) 0.063 Uiso 1 calc R
N111 N 0.3424(2) 0.1535(2) 0.14364(13) 0.0422(9) Uani 1 d .
N112 N 0.3261(2) 0.2174(2) 0.13083(13) 0.0424(9) Uani 1 d .
C113 C 0.3658(2) 0.2579(2) 0.1608(2) 0.0498(12) Uani 1 d .
H113 H 0.3644(2) 0.3036(2) 0.1594(2) 0.075 Uiso 1 calc R
C114 C 0.4081(2) 0.2224(2) 0.1931(2) 0.0529(13) Uani 1 d .
H114 H 0.4406(2) 0.2382(2) 0.2177(2) 0.079 Uiso 1 calc R
C115 C 0.3923(2) 0.1572(2) 0.1816(2) 0.0455(11) Uani 1 d .
C116 C 0.4229(2) 0.0965(2) 0.2024(2) 0.0516(12) Uani 1 d .
C117 C 0.4805(3) 0.0972(3) 0.2357(2) 0.067(2) Uani 1 d .
H117 H 0.5002(3) 0.1367(3) 0.2465(2) 0.100 Uiso 1 calc R
C118 C 0.5078(3) 0.0378(3) 0.2525(2) 0.084(2) Uani 1 d .
H118 H 0.5465(3) 0.0369(3) 0.2747(2) 0.127 Uiso 1 calc R
C119 C 0.4777(3) -0.0196(3) 0.2362(2) 0.079(2) Uani 1 d .
H119 H 0.4958(3) -0.0599(3) 0.2467(2) 0.119 Uiso 1 calc R
C120 C 0.4208(3) -0.0165(3) 0.2042(2) 0.0634(15) Uani 1 d .
H120 H 0.4002(3) -0.0557(3) 0.1939(2) 0.095 Uiso 1 calc R
N121 N 0.3926(2) 0.0401(2) 0.18647(14) 0.0534(10) Uani 1 d .
N131 N 0.3167(2) 0.3241(2) 0.04620(13) 0.0414(9) Uani 1 d .
N132 N 0.2788(2) 0.3075(2) 0.07518(13) 0.0413(9) Uani 1 d .
C133 C 0.2532(2) 0.3619(2) 0.0894(2) 0.0521(12) Uani 1 d .
H133 H 0.2253(2) 0.3628(2) 0.1092(2) 0.078 Uiso 1 calc R
C134 C 0.2751(2) 0.4161(2) 0.0695(2) 0.0547(13) Uani 1 d .
H134 H 0.2658(2) 0.4601(2) 0.0733(2) 0.082 Uiso 1 calc R
C135 C 0.3143(2) 0.3898(2) 0.0426(2) 0.0467(12) Uani 1 d .
C136 C 0.3500(2) 0.4237(2) 0.0132(2) 0.0530(13) Uani 1 d .
C137 C 0.3454(3) 0.4913(3) 0.0056(2) 0.079(2) Uani 1 d .
H137 H 0.3184(3) 0.5166(3) 0.0189(2) 0.119 Uiso 1 calc R
C138 C 0.3812(4) 0.5197(3) -0.0217(3) 0.106(3) Uani 1 d .
H138 H 0.3791(4) 0.5648(3) -0.0268(3) 0.159 Uiso 1 calc R
C139 C 0.4204(4) 0.4819(3) -0.0417(3) 0.098(2) Uani 1 d .
H139 H 0.4447(4) 0.5006(3) -0.0607(3) 0.147 Uiso 1 calc R
C140 C 0.4224(3) 0.4155(3) -0.0327(2) 0.070(2) Uani 1 d .
H140 H 0.4487(3) 0.3895(3) -0.0462(2) 0.105 Uiso 1 calc R
N141 N 0.3886(2) 0.3864(2) -0.00576(14) 0.0526(10) Uani 1 d .
N151 N 0.1505(2) 0.2326(2) 0.07928(13) 0.0451(9) Uani 1 d .
N152 N 0.2096(2) 0.2344(2) 0.10893(13) 0.0446(9) Uani 1 d .
C153 C 0.2048(3) 0.2414(2) 0.1544(2) 0.0508(12) Uani 1 d .
H153 H 0.2387(3) 0.2438(2) 0.1809(2) 0.076 Uiso 1 calc R
C154 C 0.1426(3) 0.2445(2) 0.1552(2) 0.0532(13) Uani 1 d .
H154 H 0.1257(3) 0.2497(2) 0.1816(2) 0.080 Uiso 1 calc R
C155 C 0.1102(2) 0.2380(2) 0.1080(2) 0.0486(12) Uani 1 d .
C156 C 0.0417(2) 0.2358(2) 0.0868(2) 0.0547(13) Uani 1 d .
C157 C -0.0010(3) 0.2347(3) 0.1151(2) 0.080(2) Uani 1 d .
H157 H 0.0128(3) 0.2341(3) 0.1482(2) 0.120 Uiso 1 calc R
C158 C -0.0648(3) 0.2347(4) 0.0935(3) 0.098(2) Uani 1 d .
H158 H -0.0946(3) 0.2339(4) 0.1118(3) 0.147 Uiso 1 calc R
C159 C -0.0834(3) 0.2359(4) 0.0448(3) 0.091(2) Uani 1 d .
H159 H -0.1261(3) 0.2368(4) 0.0295(3) 0.137 Uiso 1 calc R
C160 C -0.0388(3) 0.2357(3) 0.0187(2) 0.075(2) Uani 1 d .
H160 H -0.0520(3) 0.2358(3) -0.0143(2) 0.112 Uiso 1 calc R
N161 N 0.0240(2) 0.2354(2) 0.0391(2) 0.0574(11) Uani 1 d .
B2 B 0.2378(3) 0.2170(3) -0.0639(2) 0.0431(13) Uani 1 d .
H2 H 0.2455(3) 0.1929(3) -0.0337(2) 0.065 Uiso 1 calc R
N211 N 0.3560(2) 0.2373(2) -0.05312(13) 0.0416(9) Uani 1 d .
N212 N 0.2988(2) 0.2221(2) -0.08238(13) 0.0421(9) Uani 1 d .
C213 C 0.3047(2) 0.2169(2) -0.1276(2) 0.0516(12) Uani 1 d .
H213 H 0.2721(2) 0.2071(2) -0.1540(2) 0.077 Uiso 1 calc R
C214 C 0.3660(2) 0.2283(2) -0.1285(2) 0.0535(13) Uani 1 d .
H214 H 0.3835(2) 0.2278(2) -0.1548(2) 0.080 Uiso 1 calc R
C215 C 0.3965(2) 0.2409(2) -0.0813(2) 0.0440(11) Uani 1 d .
C216 C 0.4632(2) 0.2561(2) -0.0609(2) 0.0452(11) Uani 1 d .
C217 C 0.5063(3) 0.2591(3) -0.0893(2) 0.0593(14) Uani 1 d .
H217 H 0.4937(3) 0.2500(3) -0.1217(2) 0.089 Uiso 1 calc R
C218 C 0.5679(3) 0.2756(3) -0.0686(2) 0.067(2) Uani 1 d .
H218 H 0.5973(3) 0.2787(3) -0.0871(2) 0.100 Uiso 1 calc R
C219 C 0.5858(2) 0.2875(3) -0.0207(2) 0.0645(15) Uani 1 d .
H219 H 0.6274(2) 0.2985(3) -0.0062(2) 0.097 Uiso 1 calc R
C220 C 0.5409(2) 0.2828(3) 0.0055(2) 0.0645(15) Uani 1 d .
H220 H 0.5533(2) 0.2901(3) 0.0382(2) 0.097 Uiso 1 calc R
N221 N 0.4796(2) 0.2680(2) -0.01399(14) 0.0496(10) Uani 1 d .
N231 N 0.1763(2) 0.3034(2) -0.02962(13) 0.0444(9) Uani 1 d .
N232 N 0.2155(2) 0.2878(2) -0.05813(13) 0.0438(9) Uani 1 d .
C233 C 0.2303(2) 0.3433(2) -0.0792(2) 0.0566(13) Uani 1 d .
H233 H 0.2564(2) 0.3455(2) -0.1004(2) 0.085 Uiso 1 calc R
C234 C 0.2006(3) 0.3952(3) -0.0643(2) 0.0644(15) Uani 1 d .
H234 H 0.2022(3) 0.4390(3) -0.0730(2) 0.097 Uiso 1 calc R
C235 C 0.1676(2) 0.3689(2) -0.0333(2) 0.0493(12) Uani 1 d .
C236 C 0.1292(2) 0.4015(2) -0.0050(2) 0.0517(12) Uani 1 d .
C237 C 0.1294(3) 0.4696(3) 0.0005(2) 0.070(2) Uani 1 d .
H237 H 0.1539(3) 0.4960(3) -0.0142(2) 0.105 Uiso 1 calc R
C238 C 0.0929(3) 0.4971(3) 0.0281(2) 0.079(2) Uani 1 d .
H238 H 0.0925(3) 0.5424(3) 0.0323(2) 0.118 Uiso 1 calc R
C239 C 0.0569(3) 0.4570(3) 0.0493(2) 0.078(2) Uani 1 d .
H239 H 0.0318(3) 0.4747(3) 0.0681(2) 0.117 Uiso 1 calc R
C240 C 0.0588(3) 0.3904(3) 0.0422(2) 0.069(2) Uani 1 d .
H240 H 0.0341(3) 0.3635(3) 0.0565(2) 0.103 Uiso 1 calc R
N241 N 0.0942(2) 0.3620(2) 0.01559(15) 0.0541(11) Uani 1 d .
N251 N 0.1839(2) 0.1158(2) -0.10707(13) 0.0466(10) Uani 1 d .
N252 N 0.1869(2) 0.1828(2) -0.10259(13) 0.0455(9) Uani 1 d .
C253 C 0.1405(2) 0.2100(3) -0.1369(2) 0.0556(13) Uani 1 d .
H253 H 0.1330(2) 0.2548(3) -0.1414(2) 0.083 Uiso 1 calc R
C254 C 0.1067(3) 0.1616(3) -0.1639(2) 0.0595(14) Uani 1 d .
H254 H 0.0724(3) 0.1664(3) -0.1900(2) 0.089 Uiso 1 calc R
C255 C 0.1343(2) 0.1035(2) -0.1443(2) 0.0497(12) Uani 1 d .
C256 C 0.1165(2) 0.0351(3) -0.1577(2) 0.0542(13) Uani 1 d .
C257 C 0.0618(3) 0.0189(3) -0.1904(2) 0.074(2) Uani 1 d .
H257 H 0.0342(3) 0.0516(3) -0.2051(2) 0.111 Uiso 1 calc R
C258 C 0.0481(3) -0.0461(3) -0.2013(2) 0.090(2) Uani 1 d .
H258 H 0.0112(3) -0.0577(3) -0.2234(2) 0.135 Uiso 1 calc R
C259 C 0.0889(3) -0.0930(3) -0.1797(2) 0.085(2) Uani 1 d .
H259 H 0.0802(3) -0.1371(3) -0.1865(2) 0.127 Uiso 1 calc R
C260 C 0.1436(3) -0.0743(3) -0.1473(2) 0.076(2) Uani 1 d .
H260 H 0.1718(3) -0.1068(3) -0.1330(2) 0.113 Uiso 1 calc R
N261 N 0.1578(2) -0.0113(2) -0.1356(2) 0.0588(11) Uani 1 d .
B3 B 0.1652(3) 0.0708(3) 0.0169(2) 0.0454(13) Uani 1 d .
H3 H 0.1995(3) 0.1019(3) 0.0167(2) 0.068 Uiso 1 calc R
N311 N 0.0874(2) 0.1501(2) -0.03355(13) 0.0461(9) Uani 1 d .
N312 N 0.1062(2) 0.0868(2) -0.02249(14) 0.0468(10) Uani 1 d .
C313 C 0.0654(3) 0.0454(3) -0.0510(2) 0.0597(14) Uani 1 d .
H313 H 0.0681(3) -0.0002(3) -0.0501(2) 0.090 Uiso 1 calc R
C314 C 0.0198(3) 0.0808(3) -0.0813(2) 0.0615(14) Uani 1 d .
H314 H -0.0139(3) 0.0649(3) -0.1048(2) 0.092 Uiso 1 calc R
C315 C 0.0348(2) 0.1462(3) -0.0694(2) 0.0530(13) Uani 1 d .
C316 C 0.0050(2) 0.2066(3) -0.0912(2) 0.0569(13) Uani 1 d .
C317 C -0.0435(3) 0.2060(3) -0.1322(2) 0.085(2) Uani 1 d .
H317 H -0.0596(3) 0.1665(3) -0.1462(2) 0.128 Uiso 1 calc R
C318 C -0.0674(4) 0.2654(4) -0.1517(3) 0.111(3) Uani 1 d .
H318 H -0.0997(4) 0.2663(4) -0.1794(3) 0.166 Uiso 1 calc R
C319 C -0.0436(4) 0.3224(4) -0.1304(3) 0.107(3) Uani 1 d .
H319 H -0.0593(4) 0.3627(4) -0.1432(3) 0.161 Uiso 1 calc R
C320 C 0.0042(3) 0.3195(3) -0.0895(2) 0.084(2) Uani 1 d .
H320 H 0.0200(3) 0.3587(3) -0.0749(2) 0.126 Uiso 1 calc R
N321 N 0.0290(2) 0.2630(2) -0.0697(2) 0.0596(11) Uani 1 d .
N331 N 0.2198(2) -0.0164(2) -0.02272(13) 0.0431(9) Uani 1 d .
N332 N 0.1855(2) -0.0006(2) 0.00939(14) 0.0460(9) Uani 1 d .
C333 C 0.1720(2) -0.0563(2) 0.0309(2) 0.0547(13) Uani 1 d .
H333 H 0.1485(2) -0.0585(2) 0.0538(2) 0.082 Uiso 1 calc R
C334 C 0.1986(2) -0.1089(2) 0.0132(2) 0.0556(13) Uani 1 d .
H334 H 0.1972(2) -0.1528(2) 0.0217(2) 0.083 Uiso 1 calc R
C335 C 0.2278(2) -0.0823(2) -0.0199(2) 0.0457(11) Uani 1 d .
C336 C 0.2641(2) -0.1144(2) -0.0502(2) 0.0490(12) Uani 1 d .
C337 C 0.2745(3) -0.1819(2) -0.0481(2) 0.0638(15) Uani 1 d .
H337 H 0.2597(3) -0.2077(2) -0.0265(2) 0.096 Uiso 1 calc R
C338 C 0.3069(3) -0.2097(3) -0.0783(2) 0.074(2) Uani 1 d .
H338 H 0.3143(3) -0.2547(3) -0.0774(2) 0.112 Uiso 1 calc R
C339 C 0.3283(3) -0.1709(3) -0.1098(2) 0.078(2) Uani 1 d .
H339 H 0.3500(3) -0.1892(3) -0.1307(2) 0.117 Uiso 1 calc R
C340 C 0.3170(3) -0.1038(3) -0.1100(2) 0.067(2) Uani 1 d .
H340 H 0.3322(3) -0.0774(3) -0.1310(2) 0.100 Uiso 1 calc R
N341 N 0.2852(2) -0.0759(2) -0.08084(15) 0.0525(10) Uani 1 d .
N351 N 0.1899(2) 0.0768(2) 0.10756(13) 0.0434(9) Uani 1 d .
N352 N 0.1462(2) 0.0720(2) 0.06544(14) 0.0457(9) Uani 1 d .
C353 C 0.0878(2) 0.0702(3) 0.0739(2) 0.0590(14) Uani 1 d .
H353 H 0.0500(2) 0.0669(3) 0.0508(2) 0.088 Uiso 1 calc R
C354 C 0.0932(2) 0.0738(3) 0.1216(2) 0.0610(14) Uani 1 d .
H354 H 0.0607(2) 0.0734(3) 0.1374(2) 0.092 Uiso 1 calc R
C355 C 0.1575(2) 0.0783(2) 0.1418(2) 0.0498(12) Uani 1 d .
C356 C 0.1920(3) 0.0889(2) 0.1913(2) 0.0514(12) Uani 1 d .
C357 C 0.1616(3) 0.1095(3) 0.2260(2) 0.065(2) Uani 1 d .
H357 H 0.1178(3) 0.1140(3) 0.2189(2) 0.098 Uiso 1 calc R
C358 C 0.1975(4) 0.1232(3) 0.2710(2) 0.077(2) Uani 1 d .
H358 H 0.1784(4) 0.1381(3) 0.2945(2) 0.116 Uiso 1 calc R
C359 C 0.2615(4) 0.1145(3) 0.2808(2) 0.082(2) Uani 1 d .
H359 H 0.2864(4) 0.1232(3) 0.3111(2) 0.123 Uiso 1 calc R
C360 C 0.2887(3) 0.0929(3) 0.2453(2) 0.071(2) Uani 1 d .
H360 H 0.3322(3) 0.0867(3) 0.2523(2) 0.106 Uiso 1 calc R
N361 N 0.2546(2) 0.0804(2) 0.20068(15) 0.0553(11) Uani 1 d .
B4 B 0.3689(2) 0.0881(3) 0.0272(2) 0.0406(12) Uani 1 d .
H4 H 0.3291(2) 0.1125(3) 0.0232(2) 0.061 Uiso 1 calc R
N411 N 0.3488(2) 0.0701(2) -0.06182(13) 0.0430(9) Uani 1 d .
N412 N 0.3901(2) 0.0838(2) -0.01964(13) 0.0421(9) Uani 1 d .
C413 C 0.4483(2) 0.0910(2) -0.0272(2) 0.0492(12) Uani 1 d .
H413 H 0.4846(2) 0.1008(2) -0.0038(2) 0.074 Uiso 1 calc R
C414 C 0.4462(2) 0.0817(3) -0.0741(2) 0.0534(13) Uani 1 d .
H414 H 0.4796(2) 0.0833(3) -0.0889(2) 0.080 Uiso 1 calc R
C415 C 0.3827(2) 0.0691(2) -0.0949(2) 0.0468(12) Uani 1 d .
C416 C 0.3505(2) 0.0589(2) -0.1447(2) 0.0524(12) Uani 1 d .
C417 C 0.3813(3) 0.0656(3) -0.1814(2) 0.075(2) Uani 1 d .
H417 H 0.4242(3) 0.0756(3) -0.1746(2) 0.113 Uiso 1 calc R
C418 C 0.3481(4) 0.0572(4) -0.2274(2) 0.093(2) Uani 1 d .
H418 H 0.3683(4) 0.0611(4) -0.2522(2) 0.140 Uiso 1 calc R
C419 C 0.2848(4) 0.0431(4) -0.2369(2) 0.089(2) Uani 1 d .
H419 H 0.2612(4) 0.0379(4) -0.2680(2) 0.133 Uiso 1 calc R
C420 C 0.2570(3) 0.0367(3) -0.1987(2) 0.072(2) Uani 1 d .
H420 H 0.2143(3) 0.0262(3) -0.2050(2) 0.108 Uiso 1 calc R
N421 N 0.2887(2) 0.0447(2) -0.15333(14) 0.0547(11) Uani 1 d .
N431 N 0.3308(2) 0.0023(2) 0.07782(13) 0.0405(9) Uani 1 d .
N432 N 0.3622(2) 0.0167(2) 0.04386(13) 0.0411(9) Uani 1 d .
C433 C 0.3877(2) -0.0390(2) 0.0306(2) 0.0468(12) Uani 1 d .
H433 H 0.4116(2) -0.0417(2) 0.0080(2) 0.070 Uiso 1 calc R
C434 C 0.3724(2) -0.0904(2) 0.0561(2) 0.0518(12) Uani 1 d .
H434 H 0.3837(2) -0.1343(2) 0.0545(2) 0.078 Uiso 1 calc R
C435 C 0.3365(2) -0.0630(2) 0.0848(2) 0.0461(11) Uani 1 d .
C436 C 0.3048(2) -0.0947(2) 0.1183(2) 0.0489(12) Uani 1 d .
C437 C 0.3031(3) -0.1619(2) 0.1237(2) 0.067(2) Uani 1 d .
H437 H 0.3240(3) -0.1892(2) 0.1067(2) 0.101 Uiso 1 calc R
C438 C 0.2704(4) -0.1880(3) 0.1540(3) 0.089(2) Uani 1 d .
H438 H 0.2684(4) -0.2333(3) 0.1576(3) 0.133 Uiso 1 calc R
C439 C 0.2406(4) -0.1470(3) 0.1791(3) 0.093(2) Uani 1 d .
H439 H 0.2186(4) -0.1637(3) 0.2004(3) 0.139 Uiso 1 calc R
C440 C 0.2439(3) -0.0795(3) 0.1719(2) 0.073(2) Uani 1 d .
H440 H 0.2227(3) -0.0514(3) 0.1883(2) 0.110 Uiso 1 calc R
N441 N 0.2760(2) -0.0537(2) 0.14278(15) 0.0531(10) Uani 1 d .
N451 N 0.4298(2) 0.1875(2) 0.06739(12) 0.0402(9) Uani 1 d .
N452 N 0.4227(2) 0.1208(2) 0.06441(13) 0.0406(9) Uani 1 d .
C453 C 0.4692(2) 0.0921(2) 0.0970(2) 0.0501(12) Uani 1 d .
H453 H 0.4745(2) 0.0471(2) 0.1016(2) 0.075 Uiso 1 calc R
C454 C 0.5076(2) 0.1393(2) 0.1224(2) 0.0518(12) Uani 1 d .
H454 H 0.5435(2) 0.1332(2) 0.1470(2) 0.078 Uiso 1 calc R
C455 C 0.4813(2) 0.1984(2) 0.1033(2) 0.0449(11) Uani 1 d .
C456 C 0.4991(2) 0.2661(2) 0.1176(2) 0.0479(12) Uani 1 d .
C457 C 0.5457(3) 0.2797(3) 0.1582(2) 0.066(2) Uani 1 d .
H457 H 0.5676(3) 0.2458(3) 0.1766(2) 0.100 Uiso 1 calc R
C458 C 0.5589(3) 0.3447(3) 0.1708(2) 0.083(2) Uani 1 d .
H458 H 0.5901(3) 0.3552(3) 0.1979(2) 0.124 Uiso 1 calc R
C459 C 0.5255(3) 0.3937(3) 0.1428(2) 0.082(2) Uani 1 d .
H459 H 0.5330(3) 0.4377(3) 0.1509(2) 0.122 Uiso 1 calc R
C460 C 0.4811(3) 0.3763(3) 0.1030(2) 0.0647(15) Uani 1 d .
H460 H 0.4590(3) 0.4096(3) 0.0841(2) 0.097 Uiso 1 calc R
N461 N 0.4671(2) 0.3137(2) 0.08927(14) 0.0492(10) Uani 1 d .
P1 P 0.47444(10) 0.76336(10) 0.22912(6) 0.0858(5) Uani 1 d .
F11 F 0.5272(3) 0.7300(4) 0.2120(2) 0.210(3) Uani 1 d .
F12 F 0.4659(4) 0.7060(3) 0.2612(2) 0.200(3) Uani 1 d .
F13 F 0.4238(4) 0.7997(5) 0.2459(3) 0.242(4) Uani 1 d .
F14 F 0.5202(4) 0.7929(5) 0.2710(2) 0.255(4) Uani 1 d .
F15 F 0.4285(3) 0.7332(3) 0.1853(2) 0.171(2) Uani 1 d .
F16 F 0.4802(5) 0.8204(3) 0.1970(3) 0.252(5) Uani 1 d .
P2 P 0.38426(8) 0.41658(8) 0.24291(6) 0.0716(4) Uani 1 d .
F21 F 0.3739(2) 0.4107(2) 0.18715(13) 0.1121(14) Uani 1 d .
F22 F 0.3469(2) 0.3501(2) 0.2439(2) 0.1135(14) Uani 1 d .
F23 F 0.3951(2) 0.4232(2) 0.29888(14) 0.125(2) Uani 1 d .
F24 F 0.4221(2) 0.4827(2) 0.24227(15) 0.1043(13) Uani 1 d .
F25 F 0.3210(2) 0.4563(2) 0.2369(2) 0.1176(15) Uani 1 d .
F26 F 0.4472(2) 0.3757(2) 0.2500(2) 0.123(2) Uani 1 d .
P3 P 0.67267(9) 0.15080(11) 0.26109(7) 0.0871(5) Uani 1 d .
F31 F 0.6146(2) 0.1758(3) 0.2785(2) 0.186(3) Uani 1 d .
F32 F 0.7306(2) 0.1266(3) 0.2418(2) 0.133(2) Uani 1 d .
F33 F 0.6748(3) 0.0873(3) 0.2906(2) 0.172(2) Uani 1 d .
F34 F 0.6712(3) 0.2140(3) 0.2291(2) 0.176(2) Uani 1 d .
F35 F 0.6264(2) 0.1159(3) 0.2178(2) 0.144(2) Uani 1 d .
F36 F 0.7180(2) 0.1871(3) 0.3032(2) 0.137(2) Uani 1 d .
P4 P 0.22711(9) 0.65574(8) 0.05335(8) 0.0844(5) Uani 1 d .
F41 F 0.2393(3) 0.5829(2) 0.0614(3) 0.222(4) Uani 1 d .
F42 F 0.2697(7) 0.6517(6) 0.0219(5) 0.425(11) Uani 1 d .
F43 F 0.2173(4) 0.7279(2) 0.0430(3) 0.247(5) Uani 1 d .
F44 F 0.1904(5) 0.6574(5) 0.0874(3) 0.279(5) Uani 1 d .
F45 F 0.2836(3) 0.6764(3) 0.0943(3) 0.219(4) Uani 1 d .
F46 F 0.1697(4) 0.6368(3) 0.0148(3) 0.226(4) Uani 1 d .
C1 C 0.3427(8) -0.0831(6) 0.3053(5) 0.236(8) Uani 1 d .
H1A H 0.3325(60) -0.0818(34) 0.2711(5) 0.354 Uiso 1 calc R
H1B H 0.3044(33) -0.0855(37) 0.3162(42) 0.354 Uiso 1 calc R
H1C H 0.3683(27) -0.1211(7) 0.3161(42) 0.354 Uiso 1 calc R
C2 C 0.3761(7) -0.0264(7) 0.3234(4) 0.150(4) Uani 1 d .
N1 N 0.4062(7) 0.0175(6) 0.3361(4) 0.210(5) Uani 1 d .
C3 C 0.6264(6) 0.6120(6) 0.1822(5) 0.231(8) Uani 1 d .
H3A H 0.6527(52) 0.6208(16) 0.1605(39) 0.347 Uiso 1 calc R
H3B H 0.6399(63) 0.6387(6) 0.2101(7) 0.347 Uiso 1 calc R
H3C H 0.5832(13) 0.6222(18) 0.1670(46) 0.347 Uiso 1 calc R
C4 C 0.6311(5) 0.5481(6) 0.1946(5) 0.157(5) Uani 1 d .
N2 N 0.6355(5) 0.4937(5) 0.2048(5) 0.219(6) Uani 1 d .
C5 C 0.1784(7) -0.2407(9) -0.1688(7) 0.207(11) Uani 1 d D
H5A H 0.1393(32) -0.2169(60) -0.1737(11) 0.310 Uiso 1 calc R
H5B H 0.2130(36) -0.2117(54) -0.1559(25) 0.310 Uiso 1 calc R
H5C H 0.1783(68) -0.2762(10) -0.1470(18) 0.310 Uiso 1 calc R
C6 C 0.1852(10) -0.2660(14) -0.2126(12) 0.249(19) Uani 1 d D
N3 N 0.1997(25) -0.2848(24) -0.2437(15) 0.433(42) Uani 0.70(5) d PDU
C7 C 0.6073(5) 0.4327(5) -0.1451(4) 0.159(4) Uani 1 d .
H7A H 0.6388(20) 0.4036(34) -0.1272(17) 0.238 Uiso 1 calc R
H7B H 0.6257(27) 0.4751(9) -0.1472(28) 0.238 Uiso 1 calc R
H7C H 0.5913(9) 0.4153(40) -0.1766(12) 0.238 Uiso 1 calc R
C8 C 0.5582(4) 0.4387(4) -0.1225(3) 0.101(2) Uani 1 d .
N4 N 0.5190(5) 0.4427(5) -0.1044(4) 0.186(4) Uani 1 d .
C9 C 0.0689(10) 0.5572(16) -0.1288(8) 0.391(19) Uani 1 d DU
H9A H 0.0480(52) 0.5725(133) -0.1051(67) 0.586 Uiso 1 calc R
H9B H 0.0695(10) 0.5100(17) -0.1287(113) 0.586 Uiso 1 calc R
H9C H 0.0467(47) 0.5727(130) -0.1596(49) 0.586 Uiso 1 calc R
C10 C 0.1316(15) 0.5812(14) -0.1182(11) 0.418(25) Uani 1 d DU
H10A H 0.1284(15) 0.6197(14) -0.0992(11) 0.501 Uiso 1 calc R
H10B H 0.1535(15) 0.5489(14) -0.0955(11) 0.501 Uiso 1 calc R
O O 0.1756(13) 0.5987(19) -0.1393(13) 0.873(43) Uani 1 d DU
C11 C 0.2357(15) 0.5612(17) -0.1215(16) 0.696(46) Uani 1 d DU
H11A H 0.2371(15) 0.5234(17) -0.1418(16) 0.835 Uiso 1 calc R
H11B H 0.2388(15) 0.5458(17) -0.0893(16) 0.835 Uiso 1 calc R
C12 C 0.2884(13) 0.6073(12) -0.1228(11) 0.436(19) Uani 1 d DU
H12A H 0.2734(50) 0.6517(13) -0.1234(145) 0.653 Uiso 1 calc R
H12B H 0.3035(126) 0.5991(133) -0.1508(71) 0.653 Uiso 1 calc R
H12C H 0.3222(80) 0.6008(137) -0.0950(71) 0.653 Uiso 1 calc R

loop_
_atom_type_symbol
_atom_type_description
_atom_type_scat_dispersion_real
_atom_type_scat_dispersion_imag
_atom_type_scat_source
C C 0.0033 0.0016 'International Tables Vol C Tables 4.2.6.8 and 6.1.1.4'
H H 0.0000 0.0000 'International Tables Vol C Tables 4.2.6.8 and 6.1.1.4'
B B 0.0013 0.0007 'International Tables Vol C Tables 4.2.6.8 and 6.1.1.4'
N N 0.0061 0.0033 'International Tables Vol C Tables 4.2.6.8 and 6.1.1.4'
F F 0.0171 0.0103 'International Tables Vol C Tables 4.2.6.8 and 6.1.1.4'
P P 0.1023 0.0942 'International Tables Vol C Tables 4.2.6.8 and 6.1.1.4'
Mn Mn 0.3368 0.7283 'International Tables Vol C Tables 4.2.6.8 and 6.1.1.4'
O O 0.0106 0.0060 'International Tables Vol C Tables 4.2.6.8 and 6.1.1.4'

loop_
_geom_angle_atom_site_label_1
_geom_angle_atom_site_label_2
_geom_angle_atom_site_label_3
_geom_angle
N111 Mn1 N351 106.74(14)
N111 Mn1 N431 106.75(14)
N351 Mn1 N431 110.45(14)
N111 Mn1 N441 159.9(2)
N351 Mn1 N441 91.73(15)
N431 Mn1 N441 72.81(14)
N111 Mn1 N121 73.22(14)
N351 Mn1 N121 159.86(15)
N431 Mn1 N121 88.28(15)
N441 Mn1 N121 86.7(2)
N111 Mn1 N361 88.05(15)
N351 Mn1 N361 72.6(2)
N431 Mn1 N361 162.59(14)
N441 Mn1 N361 90.1(2)
N121 Mn1 N361 87.3(2)
N131 Mn2 N451 109.95(14)
N131 Mn2 N211 108.79(14)
N451 Mn2 N211 106.41(14)
N131 Mn2 N221 157.10(14)
N451 Mn2 N221 90.61(14)
N211 Mn2 N221 73.18(14)
N131 Mn2 N461 89.88(14)
N451 Mn2 N461 72.70(14)
N211 Mn2 N461 159.87(14)
N221 Mn2 N461 86.69(15)
N131 Mn2 N141 72.62(14)
N451 Mn2 N141 158.77(14)
N211 Mn2 N141 91.98(14)
N221 Mn2 N141 84.57(15)
N461 Mn2 N141 86.36(15)
N231 Mn3 N311 109.36(14)
N231 Mn3 N151 107.79(14)
N311 Mn3 N151 107.49(14)
N231 Mn3 N161 157.50(15)
N311 Mn3 N161 91.26(15)
N151 Mn3 N161 72.9(2)
N231 Mn3 N321 90.4(2)
N311 Mn3 N321 72.4(2)
N151 Mn3 N321 160.1(2)
N161 Mn3 N321 87.3(2)
N231 Mn3 N241 72.92(15)
N311 Mn3 N241 159.37(15)
N151 Mn3 N241 90.62(15)
N161 Mn3 N241 84.6(2)
N321 Mn3 N241 87.2(2)
N251 Mn4 N411 108.74(14)
N251 Mn4 N331 106.22(15)
N411 Mn4 N331 110.10(14)
N251 Mn4 N341 158.52(15)
N411 Mn4 N341 91.15(15)
N331 Mn4 N341 72.98(15)
N251 Mn4 N261 73.8(2)
N411 Mn4 N261 158.6(2)
N331 Mn4 N261 88.8(2)
N341 Mn4 N261 84.7(2)
N251 Mn4 N421 90.6(2)
N411 Mn4 N421 71.88(15)
N331 Mn4 N421 160.71(15)
N341 Mn4 N421 87.9(2)
N261 Mn4 N421 87.0(2)
N112 B1 N152 107.7(4)
N112 B1 N132 107.7(4)
N152 B1 N132 106.4(4)
C115 N111 N112 105.8(4)
C115 N111 Mn1 114.8(3)
N112 N111 Mn1 136.2(3)
C113 N112 N111 108.7(4)
C113 N112 B1 128.6(4)
N111 N112 B1 122.7(4)
N112 C113 C114 110.1(4)
C113 C114 C115 104.8(4)
N111 C115 C114 110.7(4)
N111 C115 C116 119.0(4)
C114 C115 C116 130.2(5)
N121 C116 C117 122.3(5)
N121 C116 C115 116.2(4)
C117 C116 C115 121.5(5)
C118 C117 C116 118.4(6)
C119 C118 C117 119.8(6)
C120 C119 C118 118.6(6)
N121 C120 C119 123.9(6)
C116 N121 C120 117.1(5)
C116 N121 Mn1 113.5(3)
C120 N121 Mn1 129.3(4)
C135 N131 N132 106.2(4)
C135 N131 Mn2 115.8(3)
N132 N131 Mn2 135.6(3)
C133 N132 N131 110.0(4)
C133 N132 B1 127.5(4)
N131 N132 B1 122.5(4)
N132 C133 C134 108.7(4)
C133 C134 C135 104.2(4)
N131 C135 C134 110.9(4)
N131 C135 C136 120.1(5)
C134 C135 C136 129.0(5)
N141 C136 C137 121.5(5)
N141 C136 C135 116.4(4)
C137 C136 C135 122.1(5)
C138 C137 C136 118.6(6)
C137 C138 C139 120.3(6)
C138 C139 C140 117.8(6)
N141 C140 C139 123.4(6)
C140 N141 C136 118.4(5)
C140 N141 Mn2 128.3(4)
C136 N141 Mn2 113.0(3)
C155 N151 N152 105.4(4)
C155 N151 Mn3 114.7(3)
N152 N151 Mn3 137.4(3)
C153 N152 N151 109.4(4)
C153 N152 B1 128.4(4)
N151 N152 B1 121.8(4)
N152 C153 C154 109.3(5)
C153 C154 C155 104.7(4)
N151 C155 C154 111.2(5)
N151 C155 C156 119.0(5)
C154 C155 C156 129.8(5)
N161 C156 C157 122.7(5)
N161 C156 C155 116.3(5)
C157 C156 C155 121.0(5)
C156 C157 C158 118.7(7)
C159 C158 C157 119.0(7)
C160 C159 C158 119.5(7)
N161 C160 C159 122.6(6)
C156 N161 C160 117.4(5)
C156 N161 Mn3 114.6(3)
C160 N161 Mn3 127.3(4)
N252 B2 N232 108.1(4)
N252 B2 N212 107.9(4)
N232 B2 N212 107.0(4)
C215 N211 N212 105.8(4)
C215 N211 Mn2 114.4(3)
N212 N211 Mn2 138.4(3)
C213 N212 N211 109.6(4)
C213 N212 B2 128.1(4)
N211 N212 B2 122.2(4)
N212 C213 C214 108.9(5)
C213 C214 C215 104.8(5)
N211 C215 C214 110.9(4)
N211 C215 C216 120.1(4)
C214 C215 C216 129.0(5)
N221 C216 C217 122.5(5)
N221 C216 C215 116.3(4)
C217 C216 C215 121.2(5)
C218 C217 C216 118.8(6)
C219 C218 C217 119.8(6)
C218 C219 C220 118.5(5)
N221 C220 C219 123.1(6)
C216 N221 C220 117.4(5)
C216 N221 Mn2 114.3(3)
C220 N221 Mn2 127.7(4)
C235 N231 N232 106.2(4)
C235 N231 Mn3 115.0(3)
N232 N231 Mn3 135.8(3)
N231 N232 C233 109.2(4)
N231 N232 B2 122.9(4)
C233 N232 B2 127.9(4)
N232 C233 C234 108.7(5)
C233 C234 C235 105.4(5)
N231 C235 C234 110.4(5)
N231 C235 C236 119.6(5)
C234 C235 C236 129.9(5)
N241 C236 C237 122.1(5)
N241 C236 C235 115.9(4)
C237 C236 C235 122.0(5)
C238 C237 C236 119.1(6)
C239 C238 C237 119.3(6)
C238 C239 C240 118.6(6)
N241 C240 C239 123.6(6)
C236 N241 C240 117.4(5)
C236 N241 Mn3 114.1(3)
C240 N241 Mn3 128.5(4)
C255 N251 N252 105.7(4)
C255 N251 Mn4 114.7(3)
N252 N251 Mn4 136.9(3)
C253 N252 N251 109.1(4)
C253 N252 B2 129.0(4)
N251 N252 B2 121.9(4)
N252 C253 C254 109.4(5)
C253 C254 C255 105.2(5)
N251 C255 C254 110.7(4)
N251 C255 C256 119.6(4)
C254 C255 C256 129.8(5)
N261 C256 C257 121.8(5)
N261 C256 C255 115.7(4)
C257 C256 C255 122.5(5)
C256 C257 C258 119.6(6)
C259 C258 C257 119.4(6)
C258 C259 C260 119.0(6)
N261 C260 C259 122.9(6)
C260 N261 C256 117.3(5)
C260 N261 Mn4 128.7(4)
C256 N261 Mn4 113.8(3)
N312 B3 N332 108.1(4)
N312 B3 N352 108.1(4)
N332 B3 N352 106.7(4)
C315 N311 N312 105.9(4)
C315 N311 Mn3 115.3(3)
N312 N311 Mn3 136.8(3)
C313 N312 N311 109.2(4)
C313 N312 B3 129.2(4)
N311 N312 B3 121.6(4)
N312 C313 C314 109.5(5)
C313 C314 C315 104.8(5)
N311 C315 C314 110.6(5)
N311 C315 C316 119.2(5)
C314 C315 C316 130.1(5)
N321 C316 C317 122.2(5)
N321 C316 C315 115.7(4)
C317 C316 C315 122.0(5)
C316 C317 C318 118.5(6)
C319 C318 C317 119.8(6)
C318 C319 C320 118.8(7)
N321 C320 C319 123.3(6)
C320 N321 C316 117.4(5)
C320 N321 Mn3 127.6(4)
C316 N321 Mn3 114.9(3)
C335 N331 N332 106.0(4)
C335 N331 Mn4 114.8(3)
N332 N331 Mn4 137.9(3)
C333 N332 N331 109.1(4)
C333 N332 B3 128.3(4)
N331 N332 B3 122.6(4)
N332 C333 C334 108.9(5)
C333 C334 C335 105.0(4)
N331 C335 C334 111.0(5)
N331 C335 C336 119.0(5)
C334 C335 C336 130.0(5)
N341 C336 C337 121.9(5)
N341 C336 C335 116.8(4)
C337 C336 C335 121.3(5)
C338 C337 C336 118.9(6)
C339 C338 C337 119.7(5)
C338 C339 C340 118.8(6)
N341 C340 C339 122.3(6)
C340 N341 C336 118.4(5)
C340 N341 Mn4 126.0(4)
C336 N341 Mn4 114.9(3)
C355 N351 N352 106.3(4)
C355 N351 Mn1 114.9(3)
N352 N351 Mn1 136.3(3)
C353 N352 N351 109.2(4)
C353 N352 B3 128.9(4)
N351 N352 B3 121.9(4)
N352 C353 C354 109.0(5)
C353 C354 C355 105.3(5)
N351 C355 C354 110.2(5)
N351 C355 C356 119.0(5)
C354 C355 C356 130.6(5)
N361 C356 C357 122.1(5)
N361 C356 C355 116.0(5)
C357 C356 C355 121.8(5)
C358 C357 C356 118.7(6)
C359 C358 C357 119.5(6)
C358 C359 C360 119.0(6)
N361 C360 C359 122.6(6)
C356 N361 C360 118.0(5)
C356 N361 Mn1 114.7(3)
C360 N361 Mn1 126.9(4)
N412 B4 N452 107.5(4)
N412 B4 N432 106.9(4)
N452 B4 N432 107.5(4)
C415 N411 N412 106.4(4)
C415 N411 Mn4 116.0(3)
N412 N411 Mn4 136.3(3)
C413 N412 N411 109.0(4)
C413 N412 B4 129.1(4)
N411 N412 B4 121.9(4)
N412 C413 C414 109.7(4)
C413 C414 C415 104.5(5)
N411 C415 C414 110.4(4)
N411 C415 C416 119.3(4)
C414 C415 C416 130.3(5)
N421 C416 C417 121.8(5)
N421 C416 C415 116.0(5)
C417 C416 C415 122.2(5)
C418 C417 C416 119.4(6)
C417 C418 C419 119.7(6)
C418 C419 C420 118.1(6)
N421 C420 C419 123.2(6)
C420 N421 C416 117.9(5)
C420 N421 Mn4 126.9(4)
C416 N421 Mn4 115.1(3)
C435 N431 N432 106.2(4)
C435 N431 Mn1 114.3(3)
N432 N431 Mn1 137.7(3)
C433 N432 N431 109.5(4)
C433 N432 B4 128.5(4)
N431 N432 B4 122.0(4)
N432 C433 C434 108.7(4)
C433 C434 C435 105.0(4)
N431 C435 C434 110.6(4)
N431 C435 C436 119.5(4)
C434 C435 C436 129.9(4)
N441 C436 C437 122.0(5)
N441 C436 C435 115.3(4)
C437 C436 C435 122.7(5)
C438 C437 C436 119.4(6)
C437 C438 C439 119.4(6)
C438 C439 C440 118.4(6)
N441 C440 C439 122.5(6)
C440 N441 C436 118.2(5)
C440 N441 Mn1 126.0(4)
C436 N441 Mn1 115.6(3)
C455 N451 N452 105.8(4)
C455 N451 Mn2 115.1(3)
N452 N451 Mn2 137.4(3)
C453 N452 N451 109.4(4)
C453 N452 B4 128.6(4)
N451 N452 B4 121.9(4)
N452 C453 C454 109.6(4)
C453 C454 C455 104.6(4)
N451 C455 C454 110.6(4)
N451 C455 C456 119.1(4)
C454 C455 C456 130.2(4)
N461 C456 C457 122.6(5)
N461 C456 C455 116.1(4)
C457 C456 C455 121.3(5)
C458 C457 C456 118.6(6)
C459 C458 C457 119.3(6)
C460 C459 C458 118.5(6)
N461 C460 C459 124.1(5)
C456 N461 C460 116.9(4)
C456 N461 Mn2 114.8(3)
C460 N461 Mn2 128.3(4)
F14 P1 F13 86.6(5)
F14 P1 F16 92.9(6)
F13 P1 F16 89.7(5)
F14 P1 F11 91.9(5)
F13 P1 F11 177.0(6)
F16 P1 F11 87.9(5)
F14 P1 F12 88.3(5)
F13 P1 F12 88.6(5)
F16 P1 F12 177.8(6)
F11 P1 F12 93.9(5)
F14 P1 F15 178.6(4)
F13 P1 F15 94.5(5)
F16 P1 F15 86.2(4)
F11 P1 F15 87.0(4)
F12 P1 F15 92.6(4)
F25 P2 F26 178.5(3)
F25 P2 F21 91.0(3)
F26 P2 F21 90.0(3)
F25 P2 F24 90.4(3)
F26 P2 F24 90.6(3)
F21 P2 F24 90.1(2)
F25 P2 F22 90.1(3)
F26 P2 F22 88.9(3)
F21 P2 F22 90.3(2)
F24 P2 F22 179.4(3)
F25 P2 F23 89.0(3)
F26 P2 F23 90.0(3)
F21 P2 F23 179.4(3)
F24 P2 F23 89.3(3)
F22 P2 F23 90.3(3)
F33 P3 F31 90.9(4)
F33 P3 F36 92.1(3)
F31 P3 F36 90.2(3)
F33 P3 F32 90.7(4)
F31 P3 F32 178.1(4)
F36 P3 F32 90.8(3)
F33 P3 F35 89.4(3)
F31 P3 F35 89.4(3)
F36 P3 F35 178.5(4)
F32 P3 F35 89.6(3)
F33 P3 F34 177.5(4)
F31 P3 F34 91.1(4)
F36 P3 F34 89.5(4)
F32 P3 F34 87.3(4)
F35 P3 F34 89.0(4)
F44 P4 F42 174.5(9)
F44 P4 F43 92.2(6)
F42 P4 F43 90.7(7)
F44 P4 F41 91.4(6)
F42 P4 F41 85.7(7)
F43 P4 F41 176.5(6)
F44 P4 F46 90.8(6)
F42 P4 F46 93.7(7)
F43 P4 F46 92.8(4)
F41 P4 F46 87.0(4)
F44 P4 F45 86.5(6)
F42 P4 F45 89.0(7)
F43 P4 F45 86.3(4)
F41 P4 F45 94.1(4)
F46 P4 F45 177.2(6)
N1 C2 C1 174.7(19)
N2 C4 C3 179.3(19)
N3 C6 C5 169.5(43)
N4 C8 C7 179.2(11)
O C10 C9 140.8(34)
C10 O C11 112.4(59)
O C11 C12 106.6(27)

loop_
_geom_bond_atom_site_label_1
_geom_bond_atom_site_label_2
_geom_bond_distance
Mn1 N111 2.222(4)
Mn1 N351 2.251(4)
Mn1 N431 2.256(4)
Mn1 N441 2.304(4)
Mn1 N121 2.338(4)
Mn1 N361 2.347(4)
Mn2 N131 2.224(4)
Mn2 N451 2.257(4)
Mn2 N211 2.257(4)
Mn2 N221 2.324(4)
Mn2 N461 2.336(4)
Mn2 N141 2.378(4)
Mn3 N231 2.233(4)
Mn3 N311 2.251(4)
Mn3 N151 2.254(4)
Mn3 N161 2.329(5)
Mn3 N321 2.339(5)
Mn3 N241 2.354(4)
Mn4 N251 2.216(4)
Mn4 N411 2.256(4)
Mn4 N331 2.271(4)
Mn4 N341 2.319(4)
Mn4 N261 2.333(4)
Mn4 N421 2.350(4)
B1 N112 1.537(7)
B1 N152 1.543(7)
B1 N132 1.552(6)
N111 C115 1.350(6)
N111 N112 1.376(5)
N112 C113 1.349(6)
C113 C114 1.354(7)
C114 C115 1.391(7)
C115 C116 1.464(7)
C116 N121 1.348(6)
C116 C117 1.386(7)
C117 C118 1.383(8)
C118 C119 1.367(9)
C119 C120 1.359(8)
C120 N121 1.348(7)
N131 C135 1.341(6)
N131 N132 1.351(5)
N132 C133 1.347(6)
C133 C134 1.379(7)
C134 C135 1.390(7)
C135 C136 1.455(7)
C136 N141 1.343(7)
C136 C137 1.394(7)
C137 C138 1.364(9)
C138 C139 1.375(10)
C139 C140 1.375(9)
C140 N141 1.332(7)
N151 C155 1.348(6)
N151 N152 1.366(5)
N152 C153 1.350(6)
C153 C154 1.362(7)
C154 C155 1.384(7)
C155 C156 1.472(7)
C156 N161 1.340(7)
C156 C157 1.379(8)
C157 C158 1.379(9)
C158 C159 1.370(10)
C159 C160 1.363(9)
C160 N161 1.353(7)
B2 N252 1.540(7)
B2 N232 1.543(7)
B2 N212 1.550(7)
N211 C215 1.339(6)
N211 N212 1.363(5)
N212 C213 1.348(6)
C213 C214 1.361(7)
C214 C215 1.390(7)
C215 C216 1.465(7)
C216 N221 1.340(6)
C216 C217 1.385(7)
C217 C218 1.375(8)
C218 C219 1.366(8)
C219 C220 1.376(8)
C220 N221 1.353(7)
N231 C235 1.347(6)
N231 N232 1.358(5)
N232 C233 1.358(6)
C233 C234 1.360(7)
C234 C235 1.383(7)
C235 C236 1.462(7)
C236 N241 1.341(7)
C236 C237 1.394(7)
C237 C238 1.371(9)
C238 C239 1.373(9)
C239 C240 1.374(8)
C240 N241 1.344(7)
N251 C255 1.355(6)
N251 N252 1.370(5)
N252 C253 1.353(6)
C253 C254 1.359(7)
C254 C255 1.385(7)
C255 C256 1.471(7)
C256 N261 1.353(7)
C256 C257 1.373(7)
C257 C258 1.376(8)
C258 C259 1.350(9)
C259 C260 1.379(8)
C260 N261 1.344(7)
B3 N312 1.534(7)
B3 N332 1.548(7)
B3 N352 1.554(7)
N311 C315 1.352(6)
N311 N312 1.367(5)
N312 C313 1.352(6)
C313 C314 1.363(8)
C314 C315 1.393(7)
C315 C316 1.461(7)
C316 N321 1.350(7)
C316 C317 1.386(8)
C317 C318 1.382(10)
C318 C319 1.357(10)
C319 C320 1.376(9)
C320 N321 1.340(7)
N331 C335 1.352(6)
N331 N332 1.363(5)
N332 C333 1.359(6)
C333 C334 1.371(7)
C334 C335 1.379(7)
C335 C336 1.467(7)
C336 N341 1.343(7)
C336 C337 1.391(7)
C337 C338 1.369(8)
C338 C339 1.369(9)
C339 C340 1.387(8)
C340 N341 1.339(7)
N351 C355 1.346(6)
N351 N352 1.358(5)
N352 C353 1.351(6)
C353 C354 1.357(8)
C354 C355 1.384(7)
C355 C356 1.466(7)
C356 N361 1.337(7)
C356 C357 1.390(7)
C357 C358 1.376(8)
C358 C359 1.366(9)
C359 C360 1.373(8)
C360 N361 1.349(7)
B4 N412 1.535(6)
B4 N452 1.540(6)
B4 N432 1.547(6)
N411 C415 1.342(6)
N411 N412 1.360(5)
N412 C413 1.345(6)
C413 C414 1.358(7)
C414 C415 1.394(7)
C415 C416 1.458(7)
C416 N421 1.340(7)
C416 C417 1.389(8)
C417 C418 1.363(9)
C418 C419 1.370(10)
C419 C420 1.384(9)
C420 N421 1.339(7)
N431 C435 1.346(6)
N431 N432 1.355(5)
N432 C433 1.357(6)
C433 C434 1.365(7)
C434 C435 1.386(7)
C435 C436 1.467(7)
C436 N441 1.342(6)
C436 C437 1.376(7)
C437 C438 1.361(8)
C438 C439 1.367(9)
C439 C440 1.393(8)
C440 N441 1.325(7)
N451 C455 1.351(6)
N451 N452 1.367(5)
N452 C453 1.340(6)
C453 C454 1.366(7)
C454 C455 1.389(7)
C455 C456 1.465(7)
C456 N461 1.351(6)
C456 C457 1.382(7)
C457 C458 1.385(8)
C458 C459 1.378(9)
C459 C460 1.361(8)
C460 N461 1.346(6)
P1 F14 1.497(7)
P1 F13 1.502(6)
P1 F16 1.509(6)
P1 F11 1.516(6)
P1 F12 1.531(6)
P1 F15 1.542(6)
P2 F25 1.571(4)
P2 F26 1.574(4)
P2 F21 1.577(4)
P2 F24 1.580(4)
P2 F22 1.583(4)
P2 F23 1.584(4)
P3 F33 1.542(6)
P3 F31 1.554(5)
P3 F36 1.559(4)
P3 F32 1.574(5)
P3 F35 1.575(4)
P3 F34 1.580(6)
P4 F44 1.408(7)
P4 F42 1.447(8)
P4 F43 1.503(5)
P4 F41 1.514(6)
P4 F46 1.513(6)
P4 F45 1.547(6)
C1 C2 1.40(2)
C2 N1 1.117(14)
C3 C4 1.347(14)
C4 N2 1.143(13)
C5 C6 1.41(3)
C6 N3 1.09(3)
C7 C8 1.384(12)
C8 N4 1.106(11)
C9 C10 1.41(2)
C10 O 1.30(3)
O C11 1.49(3)
C11 C12 1.49(3)
